data_1549603
loop_
_publ_author_name
'Sinnwell, Michael A.'
'Blad, Jared N.'
'Thomas, Logan R.'
'MacGillivray, Leonard R.'

_publ_section_title
;
 Structural flexibility of halogen bonds showed in a
 single-crystal-to-single-crystal [2+2] photodimerization
;
_journal_issue 4
_journal_name_full IUCrJ
_journal_page_first
;
;
_journal_paper_doi 10.1107/S2052252518007583
_journal_volume 5
_journal_year 2018
_chemical_formula_moiety 'C28 H4 F16 I4, C24 H20 N4'
_chemical_formula_sum 'C52 H24 F16 I4 N4'
_chemical_formula_weight 1516.35
_chemical_name_common (I4F16cb)(tpcb)
_chemical_name_systematic
'rctt-tetrakis-(4-iodo-2,3,5,6-tetrafluorophenyl)cyclobutane, rctt-tetrakis(4-pyridyl)-cyclobutane'
_space_group_crystal_system monoclinic
_space_group_IT_number 14
_space_group_name_Hall '-P 2ybc'
_space_group_name_H-M_alt 'P 1 21/c 1'
_symmetry_space_group_name_Hall '-P 2ybc'
_symmetry_space_group_name_H-M 'P 1 21/c 1'
_atom_sites_solution_hydrogens geom
_atom_sites_solution_primary direct
_cell_angle_alpha 90
_cell_angle_beta 109.387(5)
_cell_angle_gamma 90
_cell_formula_units_Z 2
_cell_length_a 12.9647(13)
_cell_length_b 10.2219(10)
_cell_length_c 19.519(10)
_cell_measurement_reflns_used 8250
_cell_measurement_temperature 298(2)
_cell_measurement_theta_max 25.35
_cell_measurement_theta_min 1
_cell_volume 2440.1(13)
_computing_cell_refinement 'Collect (Nonius BV, 1997-2000)'
_computing_data_collection 'HKL Scalepack (Otwinowski & Minor, 1997)'
_computing_data_reduction 'HKL Denzo, Scalepack (Otwinowski & Minor, 1997)'
_computing_molecular_graphics 'Olex2 (Dolomanov et al., 2009)'
_computing_publication_material 'Olex2 (Dolomanov et al., 2009)'
_computing_structure_refinement 'ShelXL (Sheldrick, 2015)'
_computing_structure_solution 'ShelXT (Sheldrick, 2015)'
_diffrn_ambient_temperature 298.15
_diffrn_measured_fraction_theta_full 0.992
_diffrn_measured_fraction_theta_max 0.992
_diffrn_measurement_device_type 'Nonius KappaCCD'
_diffrn_measurement_method 'CCD phi and omega scans'
_diffrn_radiation_type MoK\a
_diffrn_radiation_wavelength 0.71073
_diffrn_reflns_av_R_equivalents 0.0670
_diffrn_reflns_av_unetI/netI 0.0580
_diffrn_reflns_Laue_measured_fraction_full 0.992
_diffrn_reflns_Laue_measured_fraction_max 0.992
_diffrn_reflns_limit_h_max 15
_diffrn_reflns_limit_h_min -11
_diffrn_reflns_limit_k_max 12
_diffrn_reflns_limit_k_min -12
_diffrn_reflns_limit_l_max 23
_diffrn_reflns_limit_l_min -23
_diffrn_reflns_number 12227
_diffrn_reflns_point_group_measured_fraction_full 0.992
_diffrn_reflns_point_group_measured_fraction_max 0.992
_diffrn_reflns_theta_full 25.393
_diffrn_reflns_theta_max 25.393
_diffrn_reflns_theta_min 2.978
_exptl_absorpt_coefficient_mu 2.659
_exptl_absorpt_correction_T_max .9549
_exptl_absorpt_correction_T_min .7512
_exptl_absorpt_correction_type multi-scan
_exptl_absorpt_process_details 'HKL Scalepack (Otwinowski & Minor, 1997)'
_exptl_crystal_colour colourless
_exptl_crystal_colour_primary colourless
_exptl_crystal_density_diffrn 2.064
_exptl_crystal_description plate
_exptl_crystal_F_000 1440
_exptl_crystal_size_max 0.14
_exptl_crystal_size_mid 0.12
_exptl_crystal_size_min 0.05
_refine_diff_density_max 0.497
_refine_diff_density_min -0.517
_refine_diff_density_rms 0.089
_refine_ls_extinction_method none
_refine_ls_goodness_of_fit_ref 1.043
_refine_ls_hydrogen_treatment constr
_refine_ls_matrix_type full
_refine_ls_number_parameters 548
_refine_ls_number_reflns 4464
_refine_ls_number_restraints 473
_refine_ls_restrained_S_all 1.005
_refine_ls_R_factor_all 0.0626
_refine_ls_R_factor_gt 0.0330
_refine_ls_shift/su_max 0.002
_refine_ls_shift/su_mean 0.000
_refine_ls_structure_factor_coef Fsqd
_refine_ls_weighting_details 'w=1/[\s^2^(Fo^2^)+(0.0200P)^2^] where P=(Fo^2^+2Fc^2^)/3'
_refine_ls_weighting_scheme calc
_refine_ls_wR_factor_gt 0.0548
_refine_ls_wR_factor_ref 0.0627
_reflns_Friedel_coverage 0.000
_reflns_number_gt 3198
_reflns_number_total 4464
_reflns_threshold_expression 'I > 2\s(I)'
_cod_data_source_file ed5014.cif
_cod_data_source_block mcg1611a
_cod_original_cell_volume 2440.0(13)
_cod_database_code 1549603
_shelx_space_group_comment
;
The symmetry employed for this shelxl refinement is uniquely defined
by the following loop, which should always be used as a source of
symmetry information in preference to the above space-group names.
They are only intended as comments.
;
_shelx_estimated_absorpt_t_max 0.879
_shelx_estimated_absorpt_t_min 0.707
_olex2_refinement_description
;
1. Fixed Uiso
 At 1.2 times of:
  All C(H) groups
2. Restrained planarity
 C1A, C2A, C3A, C4A, C5A, C6A, F1A, F2A, F3A, F4A, I1A
 with sigma of 0.1
 C1B, C2B, C3B, C4B, C5B, C6B, F1B, F2B, F3B, F4B, I1B
 with sigma of 0.1
 C9A, C10A, C11A, C12A, C13A, C14A, F5A, F6A, F7A, F8A, I2A
 with sigma of 0.1
 C9B, C10B, C11B, C12B, C13B, C14B, F5B, F6B, F7B, F8B, I2B
 with sigma of 0.1
3. Uiso/Uaniso restraints and constraints
Uanis(C12A) = Uanis(C12B)
Uanis(C3A) = Uanis(C3B)
4. Rigid body (RIGU) restrains
 I1A, I2A, F1A, F2A, F3A, F4A, F5A, F6A, F7A, F8A, C1A, C2A, C3A, C4A, C5A,
 C6A, C7A, C8A, C9A, C10A, C11A, C12A, C13A, C14A
 with sigma for 1-2 distances of 0.004 and sigma for 1-3 distances of 0.004
 I1B, I2B, F1B, F2B, F3B, F4B, F5B, F6B, F7B, F8B, C1B, C2B, C3B, C4B, C5B,
 C6B, C7B, C8B, C9B, C10B, C11B, C12B, C13B, C14B
 with sigma for 1-2 distances of 0.004 and sigma for 1-3 distances of 0.004
5. Same fragment restrains
{I1A, I2A, F1A, F2A, F3A, F4A, F5A, F6A, F7A, F8A, C1A, C2A, C3A, C4A, C5A,
C6A, C7A, C8A, C9A, C10A, C11A, C12A, C13A, C14A} sigma for 1-2: 0.02, 1-3: 0.04
as
{I1B, I2B, F1B, F2B, F3B, F4B, F5B, F6B, F7B, F8B, C1B, C2B, C3B, C4B, C5B,
C6B, C7B, C8B, C9B, C10B, C11B, C12B, C13B, C14B}
6. Others
 Sof(I1B)=Sof(I2B)=Sof(F1B)=Sof(F2B)=Sof(F3B)=Sof(F4B)=Sof(F5B)=Sof(F6B)=
 Sof(F7B)=Sof(F8B)=Sof(C1B)=Sof(C2B)=Sof(C3B)=Sof(C4B)=Sof(C5B)=Sof(C6B)=
 Sof(C7B)=Sof(H7B)=Sof(C8B)=Sof(H8B)=Sof(C9B)=Sof(C10B)=Sof(C11B)=Sof(C12B)=
 Sof(C13B)=Sof(C14B)=1-FVAR(1)
 Sof(I1A)=Sof(I2A)=Sof(F1A)=Sof(F2A)=Sof(F3A)=Sof(F4A)=Sof(F5A)=Sof(F6A)=
 Sof(F7A)=Sof(F8A)=Sof(C1A)=Sof(C2A)=Sof(C3A)=Sof(C4A)=Sof(C5A)=Sof(C6A)=
 Sof(C7A)=Sof(H7A)=Sof(C8A)=Sof(H8A)=Sof(C9A)=Sof(C10A)=Sof(C11A)=Sof(C12A)=
 Sof(C13A)=Sof(C14A)=FVAR(1)
7.a Ternary CH refined with riding coordinates:
 C7A(H7A), C8A(H8A), C7B(H7B), C8B(H8B), C20(H20), C21(H21)
7.b Aromatic/amide H refined with riding coordinates:
 C15(H15), C16(H16), C18(H18), C19(H19), C23(H23), C24(H24), C25(H25), C26(H26)
;
_shelx_shelxl_version_number 2014/7
_olex2_date_sample_submission 2016-02-05
_olex2_submission_special_instructions 'No special instructions were received'

loop_
_space_group_symop_operation_xyz
'x, y, z'
'-x, y+1/2, -z+1/2'
'-x, -y, -z'
'x, -y-1/2, z-1/2'

loop_
_atom_site_label
_atom_site_type_symbol
_atom_site_fract_x
_atom_site_fract_y
_atom_site_fract_z
_atom_site_U_iso_or_equiv
_atom_site_adp_type
_atom_site_occupancy
_atom_site_site_symmetry_order
_atom_site_calc_flag
_atom_site_refinement_flags_posn
_atom_site_refinement_flags_adp
_atom_site_refinement_flags_occupancy
_atom_site_disorder_assembly
_atom_site_disorder_group
I1A I -0.1907(4) 1.6322(4) -0.1469(3) 0.0526(10) Uani 0.764(7) 1 d D U P A 1
I2A I 0.2939(5) 0.6677(5) 0.3260(3) 0.0494(9) Uani 0.764(7) 1 d D U P A 1
F1A F 0.0241(9) 1.4716(9) -0.1434(6) 0.071(2) Uani 0.764(7) 1 d D U P A 1
F2A F 0.1175(5) 1.2574(5) -0.0745(3) 0.0595(14) Uani 0.764(7) 1 d D U P A 1
F3A F -0.1480(6) 1.2366(6) 0.0417(4) 0.0649(16) Uani 0.764(7) 1 d D U P A 1
F4A F -0.2349(7) 1.4538(8) -0.0225(6) 0.069(2) Uani 0.764(7) 1 d D U P A 1
F5A F 0.2264(4) 0.9452(5) 0.0830(2) 0.0551(13) Uani 0.764(7) 1 d D U P A 1
F6A F 0.3461(5) 0.8058(8) 0.1941(4) 0.0588(16) Uani 0.764(7) 1 d D U P A 1
F7A F 0.0545(6) 0.8029(8) 0.2883(3) 0.0628(16) Uani 0.764(7) 1 d D U P A 1
F8A F -0.0620(4) 0.9523(5) 0.1799(3) 0.0629(15) Uani 0.764(7) 1 d D U P A 1
C1A C -0.1106(7) 1.4689(7) -0.0869(4) 0.037(3) Uani 0.764(7) 1 d D U P A 1
C2A C -0.0195(7) 1.4143(7) -0.0971(4) 0.041(2) Uani 0.764(7) 1 d D U P A 1
C3A C 0.0279(6) 1.3042(6) -0.0622(4) 0.0367(14) Uani 0.764(7) 1 d D U P A 1
C4A C -0.0131(6) 1.2337(6) -0.0159(4) 0.0337(16) Uani 0.764(7) 1 d D U P A 1
C5A C -0.1026(7) 1.2912(7) -0.0034(4) 0.0389(18) Uani 0.764(7) 1 d D U P A 1
C6A C -0.1485(10) 1.4052(10) -0.0381(7) 0.044(3) Uani 0.764(7) 1 d D U P A 1
C7A C 0.0367(5) 1.0996(4) 0.0074(3) 0.0349(15) Uani 0.764(7) 1 d D U P A 1
H7A H 0.1165 1.1072 0.0276 0.042 Uiso 0.764(7) 1 calc R . P A 1
C8A C -0.0046(5) 1.0064(5) 0.0556(2) 0.0354(16) Uani 0.764(7) 1 d D U P A 1
H8A H -0.0699 1.0421 0.0634 0.042 Uiso 0.764(7) 1 calc R . P A 1
C9A C 0.0767(6) 0.9560(6) 0.1265(3) 0.0351(15) Uani 0.764(7) 1 d D U P A 1
C10A C 0.1819(6) 0.9175(6) 0.1351(3) 0.0394(17) Uani 0.764(7) 1 d D U P A 1
C11A C 0.2457(6) 0.8422(7) 0.1926(4) 0.040(2) Uani 0.764(7) 1 d D U P A 1
C12A C 0.2047(8) 0.7998(13) 0.2456(6) 0.0402(13) Uani 0.764(7) 1 d D U P A 1
C13A C 0.1017(6) 0.8405(9) 0.2396(4) 0.0388(18) Uani 0.764(7) 1 d D U P A 1
C14A C 0.0410(6) 0.9186(7) 0.1831(3) 0.0420(17) Uani 0.764(7) 1 d D U P A 1
I1B I -0.1957(11) 1.6278(10) -0.1526(8) 0.0378(17) Uani 0.236(7) 1 d D U P A 2
I2B I 0.2834(17) 0.6676(14) 0.3282(8) 0.0420(15) Uani 0.236(7) 1 d D U P A 2
F1B F 0.020(3) 1.439(3) -0.1344(19) 0.067(7) Uani 0.236(7) 1 d D U P A 2
F2B F 0.0865(15) 1.2183(18) -0.0608(10) 0.060(5) Uani 0.236(7) 1 d D U P A 2
F3B F -0.1926(16) 1.2608(19) 0.0419(11) 0.055(5) Uani 0.236(7) 1 d D U P A 2
F4B F -0.251(3) 1.488(3) -0.0273(19) 0.068(7) Uani 0.236(7) 1 d D U P A 2
F5B F 0.2848(13) 0.9379(18) 0.0909(8) 0.061(4) Uani 0.236(7) 1 d D U P A 2
F6B F 0.373(2) 0.780(3) 0.2021(18) 0.075(7) Uani 0.236(7) 1 d D U P A 2
F7B F 0.066(2) 0.839(3) 0.2755(15) 0.085(8) Uani 0.236(7) 1 d D U P A 2
F8B F -0.0255(13) 0.9934(18) 0.1660(10) 0.063(5) Uani 0.236(7) 1 d D U P A 2
C1B C -0.1228(19) 1.466(2) -0.0872(13) 0.041(11) Uani 0.236(7) 1 d D U P A 2
C2B C -0.0345(18) 1.3947(19) -0.0915(14) 0.040(8) Uani 0.236(7) 1 d D U P A 2
C3B C 0.0014(17) 1.2834(19) -0.0518(13) 0.0367(14) Uani 0.236(7) 1 d D U P A 2
C4B C -0.0533(18) 1.2290(16) -0.0085(12) 0.030(5) Uani 0.236(7) 1 d D U P A 2
C5B C -0.137(2) 1.306(2) 0.0003(16) 0.049(8) Uani 0.236(7) 1 d D U P A 2
C6B C -0.169(3) 1.419(3) -0.038(2) 0.034(7) Uani 0.236(7) 1 d D U P A 2
C7B C -0.0382(13) 1.0867(13) 0.0171(8) 0.031(4) Uani 0.236(7) 1 d D U P A 2
H7B H -0.0741 1.0730 0.0535 0.037 Uiso 0.236(7) 1 calc R . P A 2
C8B C 0.0761(13) 1.0252(15) 0.0438(7) 0.032(4) Uani 0.236(7) 1 d D U P A 2
H8B H 0.1289 1.0836 0.0332 0.039 Uiso 0.236(7) 1 calc R . P A 2
C9B C 0.1249(15) 0.9701(18) 0.1210(8) 0.031(4) Uani 0.236(7) 1 d D U P A 2
C10B C 0.2263(15) 0.9117(18) 0.1355(9) 0.039(5) Uani 0.236(7) 1 d D U P A 2
C11B C 0.2747(19) 0.831(2) 0.1938(10) 0.041(7) Uani 0.236(7) 1 d D U P A 2
C12B C 0.221(3) 0.803(4) 0.2426(19) 0.0402(13) Uani 0.236(7) 1 d D U P A 2
C13B C 0.124(2) 0.869(3) 0.2314(14) 0.046(7) Uani 0.236(7) 1 d D U P A 2
C14B C 0.0729(16) 0.943(2) 0.1698(12) 0.039(5) Uani 0.236(7) 1 d D U P A 2
N1 N 0.6965(4) -0.1635(3) 0.7554(2) 0.0575(11) Uani 1 1 d . . . . .
N2 N 0.3935(3) 0.4660(3) 0.42034(19) 0.0532(10) Uani 1 1 d . . . . .
C15 C 0.5952(5) -0.1261(4) 0.7446(2) 0.0603(14) Uani 1 1 d . . . . .
H15 H 0.5652 -0.1435 0.7808 0.072 Uiso 1 1 calc R . . . .
C16 C 0.5307(4) -0.0626(4) 0.6829(2) 0.0563(13) Uani 1 1 d . . . . .
H16 H 0.4600 -0.0371 0.6786 0.068 Uiso 1 1 calc R . . . .
C17 C 0.5717(4) -0.0373(4) 0.6279(2) 0.0451(12) Uani 1 1 d . . . . .
C18 C 0.6795(4) -0.0707(4) 0.6398(2) 0.0518(13) Uani 1 1 d . . . . .
H18 H 0.7123 -0.0504 0.6054 0.062 Uiso 1 1 calc R . . . .
C19 C 0.7387(4) -0.1347(4) 0.7035(3) 0.0584(13) Uani 1 1 d . . . . .
H19 H 0.8107 -0.1585 0.7102 0.070 Uiso 1 1 calc R . . . .
C20 C 0.4943(4) 0.0110(4) 0.5551(2) 0.0503(12) Uani 1 1 d . . . . .
H20 H 0.4289 0.0505 0.5610 0.060 Uiso 1 1 calc R . . . .
C21 C 0.5389(4) 0.0970(4) 0.5075(2) 0.0455(12) Uani 1 1 d . . . . .
H21 H 0.6186 0.1036 0.5285 0.055 Uiso 1 1 calc R . . . .
C22 C 0.4893(4) 0.2312(4) 0.4838(2) 0.0433(12) Uani 1 1 d . . . . .
C23 C 0.3978(4) 0.2813(4) 0.4957(2) 0.0524(13) Uani 1 1 d . . . . .
H23 H 0.3662 0.2371 0.5254 0.063 Uiso 1 1 calc R . . . .
C24 C 0.3535(4) 0.3987(4) 0.4627(3) 0.0574(13) Uani 1 1 d . . . . .
H24 H 0.2919 0.4311 0.4713 0.069 Uiso 1 1 calc R . . . .
C25 C 0.4812(4) 0.4166(4) 0.4106(2) 0.0580(14) Uani 1 1 d . . . . .
H25 H 0.5108 0.4626 0.3804 0.070 Uiso 1 1 calc R . . . .
C26 C 0.5329(4) 0.3033(4) 0.4409(2) 0.0564(13) Uani 1 1 d . . . . .
H26 H 0.5961 0.2760 0.4326 0.068 Uiso 1 1 calc R . . . .

loop_
_atom_site_aniso_label
_atom_site_aniso_U_11
_atom_site_aniso_U_22
_atom_site_aniso_U_33
_atom_site_aniso_U_23
_atom_site_aniso_U_13
_atom_site_aniso_U_12
I1A 0.0633(13) 0.0362(10) 0.0451(12) 0.0057(5) 0.0004(6) 0.0059(7)
I2A 0.0658(18) 0.0398(9) 0.0336(8) 0.0090(6) 0.0044(9) 0.0117(9)
F1A 0.088(4) 0.059(4) 0.085(4) 0.038(3) 0.053(3) 0.017(3)
F2A 0.059(3) 0.054(3) 0.079(3) 0.023(2) 0.042(2) 0.021(2)
F3A 0.085(5) 0.051(3) 0.078(3) 0.028(2) 0.054(3) 0.023(3)
F4A 0.071(4) 0.055(4) 0.094(4) 0.032(3) 0.045(3) 0.030(3)
F5A 0.051(3) 0.067(2) 0.050(2) 0.0258(18) 0.021(2) 0.015(3)
F6A 0.053(4) 0.065(4) 0.060(3) 0.023(3) 0.020(3) 0.021(3)
F7A 0.077(3) 0.070(4) 0.053(3) 0.024(2) 0.038(2) 0.028(3)
F8A 0.061(3) 0.073(3) 0.060(3) 0.024(2) 0.027(2) 0.027(3)
C1A 0.040(4) 0.025(4) 0.038(5) -0.001(3) 0.003(3) 0.000(3)
C2A 0.046(4) 0.033(3) 0.045(5) 0.009(3) 0.015(3) -0.001(3)
C3A 0.043(4) 0.033(3) 0.040(3) 0.008(2) 0.021(2) 0.004(2)
C4A 0.039(4) 0.032(3) 0.029(3) 0.003(2) 0.010(3) 0.000(2)
C5A 0.048(4) 0.033(3) 0.039(4) 0.004(3) 0.019(3) 0.002(3)
C6A 0.045(5) 0.042(4) 0.047(5) 0.004(4) 0.016(4) 0.010(3)
C7A 0.037(4) 0.029(3) 0.035(3) 0.009(2) 0.007(3) 0.002(2)
C8A 0.038(4) 0.033(3) 0.034(3) 0.010(2) 0.010(2) 0.006(2)
C9A 0.044(3) 0.027(3) 0.031(3) 0.006(2) 0.009(3) 0.003(3)
C10A 0.047(4) 0.039(4) 0.032(3) 0.005(3) 0.013(3) 0.006(3)
C11A 0.049(4) 0.030(4) 0.038(3) 0.003(3) 0.012(3) 0.012(3)
C12A 0.054(4) 0.032(2) 0.031(2) 0.0020(17) 0.010(2) 0.008(3)
C13A 0.055(4) 0.030(4) 0.034(4) 0.005(3) 0.017(3) 0.005(3)
C14A 0.054(4) 0.036(4) 0.039(3) 0.010(3) 0.018(3) 0.011(3)
I1B 0.049(3) 0.023(2) 0.0350(19) 0.0101(17) 0.004(2) 0.010(2)
I2B 0.053(2) 0.034(3) 0.036(2) 0.0051(18) 0.0104(17) 0.0027(19)
F1B 0.075(11) 0.059(13) 0.091(12) 0.045(9) 0.058(10) 0.032(9)
F2B 0.060(9) 0.071(10) 0.065(9) 0.019(8) 0.043(7) 0.030(8)
F3B 0.074(12) 0.057(9) 0.055(7) 0.019(6) 0.049(9) 0.022(7)
F4B 0.085(11) 0.053(12) 0.091(13) 0.029(9) 0.062(10) 0.043(8)
F5B 0.046(9) 0.086(9) 0.055(7) 0.027(6) 0.023(7) 0.024(8)
F6B 0.062(9) 0.075(13) 0.090(13) 0.031(9) 0.027(8) 0.035(7)
F7B 0.107(12) 0.086(16) 0.085(12) 0.044(10) 0.064(10) 0.040(10)
F8B 0.059(8) 0.077(11) 0.062(9) 0.020(7) 0.033(6) 0.031(8)
C1B 0.048(14) 0.035(13) 0.048(17) 0.015(14) 0.025(15) 0.016(12)
C2B 0.046(11) 0.036(9) 0.048(13) 0.013(9) 0.027(10) 0.008(8)
C3B 0.043(4) 0.033(3) 0.040(3) 0.008(2) 0.021(2) 0.004(2)
C4B 0.040(9) 0.026(6) 0.028(9) 0.002(5) 0.020(8) 0.007(6)
C5B 0.068(13) 0.037(8) 0.061(13) 0.018(8) 0.048(12) 0.028(8)
C6B 0.043(13) 0.025(8) 0.039(12) 0.005(8) 0.020(11) 0.011(8)
C7B 0.042(9) 0.024(6) 0.028(8) -0.001(5) 0.014(6) 0.003(5)
C8B 0.036(8) 0.024(7) 0.038(7) 0.006(6) 0.012(6) -0.001(6)
C9B 0.037(8) 0.022(9) 0.036(6) 0.005(6) 0.013(5) 0.004(7)
C10B 0.040(8) 0.035(10) 0.040(7) 0.006(7) 0.013(6) 0.010(7)
C11B 0.053(9) 0.032(13) 0.036(8) 0.007(9) 0.012(7) 0.014(8)
C12B 0.054(4) 0.032(2) 0.031(2) 0.0020(17) 0.010(2) 0.008(3)
C13B 0.062(8) 0.042(14) 0.038(8) 0.006(8) 0.021(7) 0.014(9)
C14B 0.043(8) 0.034(11) 0.045(8) 0.010(7) 0.022(6) 0.011(7)
N1 0.073(3) 0.045(2) 0.040(2) 0.0052(18) -0.001(2) 0.004(2)
N2 0.067(3) 0.036(2) 0.048(2) 0.0035(18) 0.008(2) 0.006(2)
C15 0.085(4) 0.054(3) 0.037(3) 0.009(2) 0.013(3) 0.004(3)
C16 0.068(3) 0.052(3) 0.044(3) -0.001(2) 0.011(3) 0.007(2)
C17 0.058(3) 0.026(2) 0.040(2) 0.0005(19) 0.002(2) 0.007(2)
C18 0.071(4) 0.035(2) 0.046(3) 0.006(2) 0.016(3) -0.007(2)
C19 0.057(3) 0.048(3) 0.058(3) 0.003(3) 0.002(3) 0.006(2)
C20 0.065(3) 0.036(2) 0.041(2) 0.001(2) 0.006(2) 0.008(2)
C21 0.053(3) 0.032(2) 0.043(2) 0.002(2) 0.005(2) 0.002(2)
C22 0.058(3) 0.029(2) 0.031(2) -0.0002(18) -0.001(2) 0.003(2)
C23 0.068(4) 0.042(3) 0.046(3) 0.007(2) 0.018(2) -0.007(3)
C24 0.062(3) 0.041(3) 0.065(3) 0.002(3) 0.014(3) 0.005(2)
C25 0.085(4) 0.039(3) 0.050(3) 0.011(2) 0.022(3) -0.003(3)
C26 0.074(4) 0.037(2) 0.053(3) 0.005(2) 0.015(3) 0.003(2)

loop_
_atom_type_symbol
_atom_type_description
_atom_type_scat_dispersion_real
_atom_type_scat_dispersion_imag
_atom_type_scat_source
C C 0.0033 0.0016 'International Tables Vol C Tables 4.2.6.8 and 6.1.1.4'
H H 0.0000 0.0000 'International Tables Vol C Tables 4.2.6.8 and 6.1.1.4'
F F 0.0171 0.0103 'International Tables Vol C Tables 4.2.6.8 and 6.1.1.4'
I I -0.4742 1.8119 'International Tables Vol C Tables 4.2.6.8 and 6.1.1.4'
N N 0.0061 0.0033 'International Tables Vol C Tables 4.2.6.8 and 6.1.1.4'

loop_
_geom_angle_atom_site_label_1
_geom_angle_atom_site_label_2
_geom_angle_atom_site_label_3
_geom_angle
_geom_angle_site_symmetry_1
_geom_angle_site_symmetry_3
C2A C1A I1A 121.8(5) . .
C6A C1A I1A 122.6(6) . .
C6A C1A C2A 115.4(6) . .
F1A C2A C1A 119.4(6) . .
F1A C2A C3A 118.5(6) . .
C3A C2A C1A 122.1(7) . .
F2A C3A C2A 118.7(6) . .
F2A C3A C4A 118.0(5) . .
C2A C3A C4A 123.3(6) . .
C3A C4A C5A 114.6(5) . .
C3A C4A C7A 116.5(6) . .
C5A C4A C7A 128.5(6) . .
F3A C5A C4A 121.1(6) . .
F3A C5A C6A 117.8(7) . .
C6A C5A C4A 121.2(6) . .
F4A C6A C1A 119.8(6) . .
F4A C6A C5A 117.0(6) . .
C1A C6A C5A 123.2(7) . .
C4A C7A H7A 109.6 . .
C4A C7A C8A 114.0(4) . 3_575
C4A C7A C8A 122.5(5) . .
C8A C7A H7A 109.6 . .
C8A C7A H7A 109.6 3_575 .
C8A C7A C8A 89.8(4) . 3_575
C7A C8A C7A 90.2(4) . 3_575
C7A C8A H8A 110.9 3_575 .
C7A C8A H8A 110.9 . .
C9A C8A C7A 113.4(4) . 3_575
C9A C8A C7A 119.0(5) . .
C9A C8A H8A 110.9 . .
C10A C9A C8A 124.4(6) . .
C10A C9A C14A 113.9(5) . .
C14A C9A C8A 120.3(6) . .
F5A C10A C9A 120.1(5) . .
F5A C10A C11A 115.8(6) . .
C9A C10A C11A 123.9(6) . .
F6A C11A C10A 119.0(6) . .
F6A C11A C12A 120.5(5) . .
C12A C11A C10A 120.4(6) . .
C11A C12A I2A 120.5(5) . .
C13A C12A I2A 122.6(5) . .
C13A C12A C11A 116.7(6) . .
F7A C13A C12A 120.9(5) . .
F7A C13A C14A 117.3(6) . .
C12A C13A C14A 121.8(7) . .
F8A C14A C9A 118.4(5) . .
F8A C14A C13A 118.3(6) . .
C13A C14A C9A 123.0(6) . .
C2B C1B I1B 126.1(13) . .
C6B C1B I1B 118.7(12) . .
C6B C1B C2B 115.1(14) . .
F1B C2B C1B 118.7(16) . .
F1B C2B C3B 118.9(16) . .
C3B C2B C1B 122.3(16) . .
F2B C3B C2B 118.3(15) . .
F2B C3B C4B 119.2(14) . .
C2B C3B C4B 122.2(15) . .
C3B C4B C5B 115.1(12) . .
C3B C4B C7B 123.0(15) . .
C5B C4B C7B 121.1(15) . .
F3B C5B C4B 118.5(14) . .
F3B C5B C6B 120.1(16) . .
C6B C5B C4B 121.1(15) . .
F4B C6B C1B 118.6(16) . .
F4B C6B C5B 117.8(16) . .
C5B C6B C1B 123.6(16) . .
C4B C7B H7B 109.4 . .
C4B C7B C8B 117.5(14) . 3_575
C4B C7B C8B 120.4(14) . .
C8B C7B H7B 109.4 . .
C8B C7B H7B 109.4 3_575 .
C8B C7B C8B 89.1(11) . 3_575
C7B C8B C7B 90.9(11) . 3_575
C7B C8B H8B 110.0 . .
C7B C8B H8B 110.0 3_575 .
C7B C8B C9B 121.4(14) . .
C9B C8B C7B 113.0(12) . 3_575
C9B C8B H8B 110.0 . .
C10B C9B C8B 114.3(14) . .
C14B C9B C8B 128.5(15) . .
C14B C9B C10B 115.2(13) . .
F5B C10B C9B 118.6(13) . .
F5B C10B C11B 116.8(15) . .
C11B C10B C9B 124.6(15) . .
F6B C11B C10B 119.0(17) . .
F6B C11B C12B 121.3(17) . .
C10B C11B C12B 119.6(16) . .
C11B C12B I2B 121.8(13) . .
C13B C12B I2B 122.3(13) . .
C13B C12B C11B 115.9(14) . .
F7B C13B C12B 117.4(16) . .
F7B C13B C14B 118.1(17) . .
C12B C13B C14B 123.3(16) . .
F8B C14B C9B 123.9(14) . .
F8B C14B C13B 115.1(15) . .
C9B C14B C13B 120.8(15) . .
C15 N1 C19 116.9(4) . .
C24 N2 C25 115.7(4) . .
N1 C15 H15 117.9 . .
N1 C15 C16 124.1(5) . .
C16 C15 H15 117.9 . .
C15 C16 H16 120.3 . .
C17 C16 C15 119.5(5) . .
C17 C16 H16 120.3 . .
C16 C17 C18 117.1(4) . .
C16 C17 C20 119.0(5) . .
C18 C17 C20 123.6(4) . .
C17 C18 H18 120.2 . .
C17 C18 C19 119.7(5) . .
C19 C18 H18 120.2 . .
N1 C19 C18 122.6(5) . .
N1 C19 H19 118.7 . .
C18 C19 H19 118.7 . .
C17 C20 H20 110.6 . .
C17 C20 C21 114.6(3) . 3_656
C17 C20 C21 119.3(4) . .
C21 C20 H20 110.6 . .
C21 C20 H20 110.6 3_656 .
C21 C20 C21 89.6(3) . 3_656
C20 C21 C20 90.4(3) . 3_656
C20 C21 H21 110.2 3_656 .
C20 C21 H21 110.2 . .
C22 C21 C20 119.9(4) . .
C22 C21 C20 114.3(3) . 3_656
C22 C21 H21 110.2 . .
C23 C22 C21 125.6(4) . .
C26 C22 C21 117.0(5) . .
C26 C22 C23 117.1(4) . .
C22 C23 H23 120.4 . .
C22 C23 C24 119.1(5) . .
C24 C23 H23 120.4 . .
N2 C24 C23 123.8(5) . .
N2 C24 H24 118.1 . .
C23 C24 H24 118.1 . .
N2 C25 H25 117.1 . .
N2 C25 C26 125.7(5) . .
C26 C25 H25 117.1 . .
C22 C26 C25 118.6(5) . .
C22 C26 H26 120.7 . .
C25 C26 H26 120.7 . .

loop_
_geom_bond_atom_site_label_1
_geom_bond_atom_site_label_2
_geom_bond_distance
_geom_bond_site_symmetry_2
I1A C1A 2.105(6) .
I2A C12A 2.102(6) .
F1A C2A 1.348(8) .
F2A C3A 1.348(6) .
F3A C5A 1.333(7) .
F4A C6A 1.350(8) .
F5A C10A 1.355(7) .
F6A C11A 1.344(7) .
F7A C13A 1.346(8) .
F8A C14A 1.360(7) .
C1A C2A 1.380(8) .
C1A C6A 1.371(8) .
C2A C3A 1.354(7) .
C3A C4A 1.391(8) .
C4A C5A 1.394(9) .
C4A C7A 1.520(6) .
C5A C6A 1.379(8) .
C7A H7A 0.9800 .
C7A C8A 1.588(7) 3_575
C7A C8A 1.552(7) .
C8A C7A 1.588(7) 3_575
C8A H8A 0.9800 .
C8A C9A 1.525(7) .
C9A C10A 1.375(8) .
C9A C14A 1.385(9) .
C10A C11A 1.386(7) .
C11A C12A 1.381(8) .
C12A C13A 1.366(8) .
C13A C14A 1.377(7) .
I1B C1B 2.114(14) .
I2B C12B 2.116(14) .
F1B C2B 1.345(16) .
F2B C3B 1.350(15) .
F3B C5B 1.334(16) .
F4B C6B 1.352(16) .
F5B C10B 1.357(16) .
F6B C11B 1.341(16) .
F7B C13B 1.346(16) .
F8B C14B 1.355(16) .
C1B C2B 1.381(15) .
C1B C6B 1.373(15) .
C2B C3B 1.369(15) .
C3B C4B 1.387(16) .
C4B C5B 1.398(16) .
C4B C7B 1.529(15) .
C5B C6B 1.365(15) .
C7B H7B 0.9800 .
C7B C8B 1.534(16) .
C7B C8B 1.60(2) 3_575
C8B C7B 1.60(2) 3_575
C8B H8B 0.9800 .
C8B C9B 1.535(15) .
C9B C10B 1.385(16) .
C9B C14B 1.366(17) .
C10B C11B 1.380(15) .
C11B C12B 1.381(16) .
C12B C13B 1.377(16) .
C13B C14B 1.388(16) .
N1 C15 1.316(6) .
N1 C19 1.336(6) .
N2 C24 1.308(6) .
N2 C25 1.316(6) .
C15 H15 0.9300 .
C15 C16 1.379(6) .
C16 H16 0.9300 .
C16 C17 1.371(6) .
C17 C18 1.381(6) .
C17 C20 1.525(6) .
C18 H18 0.9300 .
C18 C19 1.389(6) .
C19 H19 0.9300 .
C20 H20 0.9800 .
C20 C21 1.596(5) 3_656
C20 C21 1.525(6) .
C21 C20 1.596(5) 3_656
C21 H21 0.9800 .
C21 C22 1.520(5) .
C22 C23 1.381(6) .
C22 C26 1.369(7) .
C23 H23 0.9300 .
C23 C24 1.392(6) .
C24 H24 0.9300 .
C25 H25 0.9300 .
C25 C26 1.370(6) .
C26 H26 0.9300 .

loop_
_geom_torsion_atom_site_label_1
_geom_torsion_atom_site_label_2
_geom_torsion_atom_site_label_3
_geom_torsion_atom_site_label_4
_geom_torsion
_geom_torsion_site_symmetry_1
_geom_torsion_site_symmetry_4
I1A C1A C2A F1A 4.3(9) . .
I1A C1A C2A C3A -175.5(6) . .
I1A C1A C6A F4A -5.8(15) . .
I1A C1A C6A C5A 173.9(9) . .
I2A C12A C13A F7A 3.9(16) . .
I2A C12A C13A C14A -174.6(8) . .
F1A C2A C3A F2A 0.8(9) . .
F1A C2A C3A C4A -176.9(8) . .
F2A C3A C4A C5A 177.2(6) . .
F2A C3A C4A C7A -9.0(9) . .
F3A C5A C6A F4A 1.2(15) . .
F3A C5A C6A C1A -178.5(10) . .
F5A C10A C11A F6A 1.8(7) . .
F5A C10A C11A C12A -174.9(9) . .
F6A C11A C12A I2A -4.0(14) . .
F6A C11A C12A C13A -179.4(10) . .
F7A C13A C14A F8A -0.2(11) . .
F7A C13A C14A C9A -175.0(7) . .
C1A C2A C3A F2A -179.3(6) . .
C1A C2A C3A C4A 2.9(8) . .
C2A C1A C6A F4A 177.7(9) . .
C2A C1A C6A C5A -2.6(15) . .
C2A C3A C4A C5A -5.0(9) . .
C2A C3A C4A C7A 168.7(5) . .
C3A C4A C5A F3A -177.8(6) . .
C3A C4A C5A C6A 3.4(11) . .
C3A C4A C7A C8A -176.7(5) . .
C3A C4A C7A C8A -70.5(7) . 3_575
C4A C5A C6A F4A -180.0(9) . .
C4A C5A C6A C1A 0.3(16) . .
C4A C7A C8A C7A 118.7(6) . 3_575
C4A C7A C8A C9A -124.1(6) . .
C5A C4A C7A C8A -4.0(9) . .
C5A C4A C7A C8A 102.2(8) . 3_575
C6A C1A C2A F1A -179.2(10) . .
C6A C1A C2A C3A 1.0(9) . .
C7A C4A C5A F3A 9.4(11) . .
C7A C4A C5A C6A -169.4(9) . .
C7A C8A C9A C10A -40.1(7) . .
C7A C8A C9A C10A 64.0(7) 3_575 .
C7A C8A C9A C14A -101.5(7) 3_575 .
C7A C8A C9A C14A 154.3(6) . .
C8A C7A C8A C7A 0.000(0) 3_575 3_575
C8A C7A C8A C9A 117.1(6) 3_575 .
C8A C9A C10A F5A 12.3(8) . .
C8A C9A C10A C11A -163.1(6) . .
C8A C9A C14A F8A -13.2(9) . .
C8A C9A C14A C13A 161.7(7) . .
C9A C10A C11A F6A 177.4(6) . .
C9A C10A C11A C12A 0.7(9) . .
C10A C9A C14A F8A 179.9(6) . .
C10A C9A C14A C13A -5.3(9) . .
C10A C11A C12A I2A 172.7(7) . .
C10A C11A C12A C13A -2.7(15) . .
C11A C12A C13A F7A 179.2(9) . .
C11A C12A C13A C14A 0.8(17) . .
C12A C13A C14A F8A 178.3(10) . .
C12A C13A C14A C9A 3.5(14) . .
C14A C9A C10A F5A 178.6(6) . .
C14A C9A C10A C11A 3.3(7) . .
I1B C1B C2B F1B 9(2) . .
I1B C1B C2B C3B -173.8(18) . .
I1B C1B C6B F4B -8(4) . .
I1B C1B C6B C5B 172(3) . .
I2B C12B C13B F7B -3(5) . .
I2B C12B C13B C14B -170(3) . .
F1B C2B C3B F2B -4(3) . .
F1B C2B C3B C4B -178(3) . .
F2B C3B C4B C5B 177(2) . .
F2B C3B C4B C7B -13(3) . .
F3B C5B C6B F4B 6(5) . .
F3B C5B C6B C1B -174(3) . .
F5B C10B C11B F6B -2(2) . .
F5B C10B C11B C12B 178(3) . .
F6B C11B C12B I2B -5(5) . .
F6B C11B C12B C13B 175(3) . .
F7B C13B C14B F8B 9(4) . .
F7B C13B C14B C9B -177(3) . .
C1B C2B C3B F2B 178.3(18) . .
C1B C2B C3B C4B 4.8(16) . .
C2B C1B C6B F4B 175(3) . .
C2B C1B C6B C5B -4(4) . .
C2B C3B C4B C5B -9(3) . .
C2B C3B C4B C7B 160.3(17) . .
C3B C4B C5B F3B -179(2) . .
C3B C4B C5B C6B 7(4) . .
C3B C4B C7B C8B 42(3) . .
C3B C4B C7B C8B -64(3) . 3_575
C4B C5B C6B F4B 180(3) . .
C4B C5B C6B C1B -1(5) . .
C4B C7B C8B C7B -121.7(18) . 3_575
C4B C7B C8B C9B 120.4(19) . .
C5B C4B C7B C8B -149(2) . .
C5B C4B C7B C8B 105(3) . 3_575
C6B C1B C2B F1B -175(3) . .
C6B C1B C2B C3B 2(2) . .
C7B C4B C5B F3B 11(4) . .
C7B C4B C5B C6B -163(3) . .
C7B C8B C9B C10B 176.7(13) . .
C7B C8B C9B C10B 70.4(18) 3_575 .
C7B C8B C9B C14B -92(2) 3_575 .
C7B C8B C9B C14B 14(3) . .
C8B C7B C8B C7B -0.003(1) 3_575 3_575
C8B C7B C8B C9B -117.9(18) 3_575 .
C8B C9B C10B F5B 17.3(18) . .
C8B C9B C10B C11B -164.6(15) . .
C8B C9B C14B F8B -19(3) . .
C8B C9B C14B C13B 167(2) . .
C9B C10B C11B F6B -180(2) . .
C9B C10B C11B C12B 0(2) . .
C10B C9B C14B F8B 178.3(19) . .
C10B C9B C14B C13B 4(3) . .
C10B C11B C12B I2B 175(2) . .
C10B C11B C12B C13B -4(5) . .
C11B C12B C13B F7B 176(3) . .
C11B C12B C13B C14B 9(6) . .
C12B C13B C14B F8B 176(3) . .
C12B C13B C14B C9B -9(5) . .
C14B C9B C10B F5B -177.6(19) . .
C14B C9B C10B C11B 0.4(15) . .
N1 C15 C16 C17 1.1(7) . .
N2 C25 C26 C22 2.0(7) . .
C15 N1 C19 C18 -1.3(7) . .
C15 C16 C17 C18 -3.9(6) . .
C15 C16 C17 C20 169.4(4) . .
C16 C17 C18 C19 4.1(6) . .
C16 C17 C20 C21 -103.9(5) . 3_656
C16 C17 C20 C21 151.7(4) . .
C17 C18 C19 N1 -1.6(7) . .
C17 C20 C21 C20 118.3(4) . 3_656
C17 C20 C21 C22 -123.1(4) . .
C18 C17 C20 C21 69.0(6) . 3_656
C18 C17 C20 C21 -35.4(6) . .
C19 N1 C15 C16 1.6(7) . .
C20 C17 C18 C19 -168.9(4) . .
C20 C21 C22 C23 -6.4(6) . .
C20 C21 C22 C23 99.1(5) 3_656 .
C20 C21 C22 C26 -74.2(5) 3_656 .
C20 C21 C22 C26 -179.8(4) . .
C21 C20 C21 C20 0.001(0) 3_656 3_656
C21 C20 C21 C22 118.6(4) 3_656 .
C21 C22 C23 C24 -171.7(4) . .
C21 C22 C26 C25 171.4(4) . .
C22 C23 C24 N2 0.0(7) . .
C23 C22 C26 C25 -2.6(6) . .
C24 N2 C25 C26 -0.3(7) . .
C25 N2 C24 C23 -0.7(6) . .
C26 C22 C23 C24 1.6(6) . .
